data_7718168
loop_
_publ_author_name
'Kroos, Simon'
'Hebenbrock, Marian'
'Hepp, Alexander'
'Layh, Marcus'
'L&#xfc;ke, Joschua'
'Tonkul, Ali R.'
'Strassert, Cristian A.'
'M&#xfc;ller, Jens'

_publ_section_title
;
 Water-soluble luminescent platinum(II) complexes for guanine quadruplex
 binding.
;
_journal_issue 13
_journal_name_full 'Dalton transactions (Cambridge, England : 2003)'
_journal_page_first 5367
_journal_page_last 5390
_journal_paper_doi 10.1039/d4dt03067b
_journal_volume 54
_journal_year 2025
_chemical_formula_sum 'C24 H33 Cl N4 O7 P2 Pt'
_chemical_formula_weight 782.02
_space_group_crystal_system triclinic
_space_group_IT_number 2
_space_group_name_Hall '-P 1'
_space_group_name_H-M_alt 'P -1'
_atom_sites_solution_hydrogens geom
_atom_sites_solution_primary intrinsic
_audit_creation_method SHELXL-2019/1
_audit_update_record
;
2024-10-21 deposited with the CCDC.	2025-02-25 downloaded from the CCDC.
;
_cell_angle_alpha 92.791(2)
_cell_angle_beta 97.422(2)
_cell_angle_gamma 107.485(2)
_cell_formula_units_Z 2
_cell_length_a 7.0002(4)
_cell_length_b 9.1418(5)
_cell_length_c 23.0995(12)
_cell_measurement_reflns_used 9935
_cell_measurement_temperature 100(2)
_cell_measurement_theta_max 27.997
_cell_measurement_theta_min 2.680
_cell_volume 1392.13(13)
_computing_cell_refinement 'Bruker SAINT+'
_computing_data_collection 'Bruker APEX3 2019/0'
_computing_data_reduction 'Bruker SAINT+'
_computing_molecular_graphics 'Bruker SHELXTL'
_computing_publication_material 'Bruker SHELXTL'
_computing_structure_refinement 'SHELXL-2019/1 (Sheldrick, 2019)'
_computing_structure_solution 'SHELXT-2018/2 (Sheldrick, 2015)'
_diffrn_ambient_temperature 100(2)
_diffrn_measured_fraction_theta_full 0.976
_diffrn_measured_fraction_theta_max 0.973
_diffrn_measurement_device_type 'Bruker Venture D8 mit Photon III CMOS detector'
_diffrn_measurement_method '\f and \w scans'
_diffrn_radiation_type MoK\a
_diffrn_radiation_wavelength 0.71073
_diffrn_reflns_av_R_equivalents 0.0241
_diffrn_reflns_av_unetI/netI 0.0303
_diffrn_reflns_Laue_measured_fraction_full 0.976
_diffrn_reflns_Laue_measured_fraction_max 0.973
_diffrn_reflns_limit_h_max 9
_diffrn_reflns_limit_h_min -9
_diffrn_reflns_limit_k_max 12
_diffrn_reflns_limit_k_min -12
_diffrn_reflns_limit_l_max 30
_diffrn_reflns_limit_l_min -30
_diffrn_reflns_number 15504
_diffrn_reflns_point_group_measured_fraction_full 0.976
_diffrn_reflns_point_group_measured_fraction_max 0.973
_diffrn_reflns_theta_full 25.242
_diffrn_reflns_theta_max 27.998
_diffrn_reflns_theta_min 2.586
_diffrn_source microsource
_exptl_absorpt_coefficient_mu 5.301
_exptl_absorpt_correction_T_max 0.4308
_exptl_absorpt_correction_T_min 0.2890
_exptl_absorpt_correction_type empirical
_exptl_absorpt_process_details SADABS
_exptl_crystal_colour yellow
_exptl_crystal_density_diffrn 1.866
_exptl_crystal_description needle
_exptl_crystal_F_000 772
_exptl_crystal_size_max 0.281
_exptl_crystal_size_mid 0.090
_exptl_crystal_size_min 0.046
_refine_diff_density_max 2.231
_refine_diff_density_min -1.563
_refine_diff_density_rms 0.120
_refine_ls_extinction_method none
_refine_ls_goodness_of_fit_ref 1.120
_refine_ls_hydrogen_treatment constr
_refine_ls_matrix_type full
_refine_ls_number_parameters 356
_refine_ls_number_reflns 6534
_refine_ls_number_restraints 0
_refine_ls_restrained_S_all 1.120
_refine_ls_R_factor_all 0.0210
_refine_ls_R_factor_gt 0.0205
_refine_ls_shift/su_max 0.004
_refine_ls_shift/su_mean 0.000
_refine_ls_structure_factor_coef Fsqd
_refine_ls_weighting_details 'w=1/[\s^2^(Fo^2^)+(0.0198P)^2^+2.4180P] where P=(Fo^2^+2Fc^2^)/3'
_refine_ls_weighting_scheme calc
_refine_ls_wR_factor_gt 0.0548
_refine_ls_wR_factor_ref 0.0550
_reflns_Friedel_coverage 0.000
_reflns_number_gt 6402
_reflns_number_total 6534
_reflns_threshold_expression 'I > 2\s(I)'
_cod_data_source_file d4dt03067b2.cif
_cod_data_source_block sad_76_a
_cod_depositor_comments 'Adding full bibliography for 7718168--7718171.cif.'
_cod_database_code 7718168
_shelx_shelxl_version_number 2019/1
_shelx_space_group_comment
;
The symmetry employed for this shelxl refinement is uniquely defined
by the following loop, which should always be used as a source of
symmetry information in preference to the above space-group names.
They are only intended as comments.
;

loop_
_space_group_symop_operation_xyz
'x, y, z'
'-x, -y, -z'

loop_
_atom_site_label
_atom_site_type_symbol
_atom_site_fract_x
_atom_site_fract_y
_atom_site_fract_z
_atom_site_U_iso_or_equiv
_atom_site_adp_type
_atom_site_occupancy
_atom_site_site_symmetry_order
_atom_site_calc_flag
_atom_site_refinement_flags_posn
_atom_site_refinement_flags_adp
_atom_site_refinement_flags_occupancy
_atom_site_disorder_assembly
_atom_site_disorder_group
Pt1 Pt 0.75319(2) 0.58948(2) 0.43146(2) 0.00968(4) Uani 1 1 d . . . . .
Cl1 Cl 0.75467(11) 0.80259(8) 0.38174(3) 0.01745(13) Uani 1 1 d . . . . .
P1 P 0.78025(11) 0.97911(8) 0.76686(3) 0.01330(13) Uani 1 1 d . . . . .
P2 P 0.75883(12) 0.40728(9) 0.09406(3) 0.01486(14) Uani 1 1 d . . . . .
O1 O 0.7794(3) 0.4212(2) 0.20669(9) 0.0176(4) Uani 1 1 d . . . . .
O2 O 0.6878(3) 0.9273(3) 0.81879(9) 0.0193(4) Uani 1 1 d . . . . .
O3 O 1.0179(3) 1.0532(3) 0.77830(9) 0.0192(4) Uani 1 1 d . . . . .
O4 O 0.6955(4) 1.0997(3) 0.73447(9) 0.0211(5) Uani 1 1 d . . . . .
O5 O 0.9460(3) 0.5310(3) 0.09024(10) 0.0221(5) Uani 1 1 d . . . . .
O6 O 0.5753(3) 0.4746(2) 0.09012(9) 0.0190(4) Uani 1 1 d . . . . .
O7 O 0.7036(3) 0.2638(2) 0.04755(9) 0.0178(4) Uani 1 1 d . . . . .
N1 N 0.7655(4) 0.7641(3) 0.60583(10) 0.0124(4) Uani 1 1 d . . . . .
N2 N 0.7614(4) 0.7965(3) 0.54956(10) 0.0134(4) Uani 1 1 d . . . . .
N3 N 0.7518(3) 0.6681(3) 0.51922(10) 0.0120(4) Uani 1 1 d . . . . .
N4 N 0.7448(3) 0.4027(3) 0.47142(10) 0.0102(4) Uani 1 1 d . . . . .
C1 C 0.7490(4) 0.5548(3) 0.55558(12) 0.0112(5) Uani 1 1 d . . . . .
C2 C 0.7590(4) 0.6165(3) 0.61173(12) 0.0133(5) Uani 1 1 d . . . . .
H2 H 0.760934 0.566538 0.646822 0.016 Uiso 1 1 calc R U . . .
C3 C 0.7409(4) 0.4049(3) 0.52968(12) 0.0127(5) Uani 1 1 d . . . . .
C4 C 0.7331(4) 0.2737(3) 0.55817(12) 0.0149(5) Uani 1 1 d . . . . .
H4 H 0.729895 0.274176 0.599172 0.018 Uiso 1 1 calc R U . . .
C5 C 0.7301(4) 0.1419(3) 0.52546(13) 0.0158(5) Uani 1 1 d . . . . .
H5 H 0.725900 0.051104 0.544254 0.019 Uiso 1 1 calc R U . . .
C6 C 0.7330(4) 0.1410(3) 0.46538(12) 0.0145(5) Uani 1 1 d . . . . .
H6 H 0.729853 0.049958 0.443106 0.017 Uiso 1 1 calc R U . . .
C7 C 0.7408(4) 0.2761(3) 0.43788(12) 0.0119(5) Uani 1 1 d . . . . .
C8 C 0.7836(4) 0.8898(3) 0.65060(12) 0.0134(5) Uani 1 1 d . . . . .
H8A H 0.681349 0.941586 0.638436 0.016 Uiso 1 1 calc R U . . .
H8B H 0.919474 0.966831 0.653840 0.016 Uiso 1 1 calc R U . . .
C9 C 0.7526(4) 0.8293(3) 0.71016(12) 0.0127(5) Uani 1 1 d . . . . .
H9A H 0.852076 0.774404 0.721415 0.015 Uiso 1 1 calc R U . . .
H9B H 0.615357 0.754119 0.706840 0.015 Uiso 1 1 calc R U . . .
C10 C 0.7469(4) 0.3016(3) 0.37653(12) 0.0113(5) Uani 1 1 d . . . . .
C11 C 0.7484(4) 0.1903(3) 0.33346(12) 0.0130(5) Uani 1 1 d . . . . .
H11 H 0.741425 0.089513 0.343541 0.016 Uiso 1 1 calc R U . . .
C12 C 0.7601(4) 0.2250(3) 0.27564(12) 0.0134(5) Uani 1 1 d . . . . .
H12 H 0.760268 0.148855 0.246189 0.016 Uiso 1 1 calc R U . . .
C13 C 0.7714(4) 0.3739(3) 0.26205(12) 0.0138(5) Uani 1 1 d . . . . .
C14 C 0.7721(4) 0.4874(3) 0.30490(12) 0.0137(5) Uani 1 1 d . . . . .
H14 H 0.782566 0.588450 0.294517 0.016 Uiso 1 1 calc R U . . .
C15 C 0.7578(4) 0.4540(3) 0.36254(12) 0.0123(5) Uani 1 1 d . . . . .
C16 C 0.7622(5) 0.3083(3) 0.15976(12) 0.0161(5) Uani 1 1 d . . . . .
H16A H 0.635853 0.221487 0.157991 0.019 Uiso 1 1 calc R U . . .
H16B H 0.878959 0.267791 0.164872 0.019 Uiso 1 1 calc R U . . .
C31 C 1.1081(5) 1.1758(4) 0.82611(14) 0.0219(6) Uani 1 1 d . . . . .
H31A H 1.004107 1.221625 0.836406 0.026 Uiso 1 1 calc R U . . .
H31B H 1.218322 1.257901 0.813235 0.026 Uiso 1 1 calc R U . . .
C32 C 1.1911(6) 1.1120(4) 0.87887(16) 0.0314(8) Uani 1 1 d . . . . .
H32A H 1.254669 1.195375 0.910146 0.047 Uiso 1 1 calc R U . . .
H32B H 1.292229 1.065074 0.868370 0.047 Uiso 1 1 calc R U . . .
H32C H 1.080688 1.033899 0.892534 0.047 Uiso 1 1 calc R U . . .
C41 C 0.5770(5) 1.1849(4) 0.75992(15) 0.0233(6) Uani 1 1 d . . . . .
H41A H 0.570975 1.164004 0.801413 0.028 Uiso 1 1 calc R U . . .
H41B H 0.436903 1.151506 0.738476 0.028 Uiso 1 1 calc R U . . .
C42 C 0.6725(7) 1.3527(4) 0.7562(2) 0.0396(9) Uani 1 1 d . . . . .
H42A H 0.590735 1.410243 0.772418 0.059 Uiso 1 1 calc R U . . .
H42B H 0.680217 1.372452 0.715153 0.059 Uiso 1 1 calc R U . . .
H42C H 0.809254 1.385878 0.778734 0.059 Uiso 1 1 calc R U . . .
C61 C 0.3716(5) 0.3900(4) 0.10077(15) 0.0248(7) Uani 1 1 d . . . . .
H61A H 0.302072 0.464243 0.112118 0.030 Uiso 1 1 calc R U . . .
H61B H 0.381790 0.326359 0.133808 0.030 Uiso 1 1 calc R U . . .
C62 C 0.2471(5) 0.2871(4) 0.04724(16) 0.0287(7) Uani 1 1 d . . . . .
H62A H 0.109642 0.236985 0.055352 0.043 Uiso 1 1 calc R U . . .
H62B H 0.310054 0.208477 0.037642 0.043 Uiso 1 1 calc R U . . .
H62C H 0.240813 0.349177 0.014048 0.043 Uiso 1 1 calc R U . . .
C71 C 0.7190(5) 0.2865(4) -0.01422(13) 0.0196(6) Uani 1 1 d . . . . .
H71A H 0.847698 0.366417 -0.017627 0.024 Uiso 1 1 calc R U . . .
H71B H 0.605239 0.320334 -0.032334 0.024 Uiso 1 1 calc R U . . .
C72 C 0.7120(5) 0.1355(4) -0.04462(14) 0.0261(7) Uani 1 1 d . . . . .
H72A H 0.723089 0.147578 -0.086098 0.039 Uiso 1 1 calc R U . . .
H72B H 0.583491 0.057537 -0.041356 0.039 Uiso 1 1 calc R U . . .
H72C H 0.824855 0.102863 -0.026255 0.039 Uiso 1 1 calc R U . . .

loop_
_atom_site_aniso_label
_atom_site_aniso_U_11
_atom_site_aniso_U_22
_atom_site_aniso_U_33
_atom_site_aniso_U_23
_atom_site_aniso_U_13
_atom_site_aniso_U_12
Pt1 0.01163(6) 0.00664(6) 0.00994(6) 0.00041(3) 0.00185(4) 0.00157(4)
Cl1 0.0292(4) 0.0099(3) 0.0147(3) 0.0033(2) 0.0053(3) 0.0071(3)
P1 0.0148(3) 0.0127(3) 0.0110(3) -0.0006(2) 0.0023(2) 0.0024(3)
P2 0.0187(3) 0.0119(3) 0.0114(3) 0.0005(2) 0.0045(3) 0.0000(3)
O1 0.0290(12) 0.0115(10) 0.0109(9) 0.0003(7) 0.0055(8) 0.0035(8)
O2 0.0233(11) 0.0191(11) 0.0139(10) 0.0008(8) 0.0058(8) 0.0030(8)
O3 0.0155(10) 0.0191(11) 0.0185(10) -0.0068(8) 0.0022(8) -0.0002(8)
O4 0.0314(12) 0.0195(11) 0.0170(10) 0.0014(8) 0.0072(9) 0.0132(9)
O5 0.0233(11) 0.0178(11) 0.0191(10) 0.0000(8) 0.0069(8) -0.0040(9)
O6 0.0229(11) 0.0139(10) 0.0196(10) 0.0030(8) 0.0056(8) 0.0033(8)
O7 0.0266(11) 0.0132(10) 0.0119(9) 0.0001(7) 0.0063(8) 0.0023(8)
N1 0.0157(11) 0.0095(11) 0.0117(11) -0.0001(8) 0.0038(8) 0.0028(9)
N2 0.0171(11) 0.0111(11) 0.0113(11) -0.0005(8) 0.0034(8) 0.0029(9)
N3 0.0128(11) 0.0071(11) 0.0142(11) 0.0003(8) 0.0019(8) 0.0006(8)
N4 0.0085(10) 0.0093(11) 0.0125(10) 0.0017(8) 0.0007(8) 0.0022(8)
C1 0.0102(12) 0.0084(12) 0.0135(12) 0.0007(9) 0.0016(9) 0.0007(9)
C2 0.0136(12) 0.0122(13) 0.0125(12) 0.0015(10) 0.0017(9) 0.0020(10)
C3 0.0117(12) 0.0107(13) 0.0141(12) -0.0010(10) 0.0012(9) 0.0017(9)
C4 0.0175(13) 0.0147(14) 0.0123(12) 0.0020(10) 0.0030(10) 0.0041(10)
C5 0.0195(14) 0.0108(13) 0.0173(13) 0.0037(10) 0.0037(10) 0.0043(10)
C6 0.0157(13) 0.0108(13) 0.0159(13) -0.0010(10) 0.0008(10) 0.0033(10)
C7 0.0070(11) 0.0125(13) 0.0132(12) -0.0037(10) 0.0003(9) -0.0001(9)
C8 0.0191(13) 0.0088(12) 0.0113(12) -0.0022(9) 0.0033(10) 0.0029(10)
C9 0.0146(12) 0.0106(12) 0.0115(12) -0.0007(9) 0.0010(9) 0.0023(10)
C10 0.0103(12) 0.0090(12) 0.0123(12) 0.0003(9) 0.0010(9) 0.0001(9)
C11 0.0132(12) 0.0095(12) 0.0149(12) 0.0008(9) 0.0028(10) 0.0012(10)
C12 0.0122(12) 0.0134(13) 0.0137(12) -0.0029(10) 0.0018(9) 0.0032(10)
C13 0.0142(12) 0.0145(13) 0.0108(12) 0.0014(10) 0.0024(9) 0.0014(10)
C14 0.0146(13) 0.0105(13) 0.0148(13) 0.0015(10) 0.0024(10) 0.0021(10)
C15 0.0123(12) 0.0125(13) 0.0118(12) 0.0013(9) 0.0027(9) 0.0031(10)
C16 0.0222(14) 0.0133(13) 0.0111(12) 0.0000(10) 0.0036(10) 0.0030(11)
C31 0.0210(15) 0.0150(14) 0.0238(15) -0.0073(11) 0.0007(12) -0.0009(11)
C32 0.036(2) 0.0289(19) 0.0249(17) -0.0050(14) -0.0033(14) 0.0078(15)
C41 0.0263(16) 0.0206(16) 0.0260(16) -0.0013(12) 0.0045(12) 0.0121(13)
C42 0.040(2) 0.0177(18) 0.060(3) -0.0020(17) 0.0058(19) 0.0095(16)
C61 0.0211(15) 0.0300(18) 0.0239(16) 0.0074(13) 0.0061(12) 0.0069(13)
C62 0.0228(16) 0.0233(17) 0.0372(19) -0.0004(14) 0.0034(14) 0.0041(13)
C71 0.0243(15) 0.0187(15) 0.0126(13) 0.0006(10) 0.0048(11) 0.0010(12)
C72 0.0294(17) 0.0266(17) 0.0191(15) -0.0066(12) 0.0053(12) 0.0044(13)

loop_
_atom_type_symbol
_atom_type_description
_atom_type_scat_dispersion_real
_atom_type_scat_dispersion_imag
_atom_type_scat_source
C C 0.0033 0.0016 'International Tables Vol C Tables 4.2.6.8 and 6.1.1.4'
H H 0.0000 0.0000 'International Tables Vol C Tables 4.2.6.8 and 6.1.1.4'
Cl Cl 0.1484 0.1585 'International Tables Vol C Tables 4.2.6.8 and 6.1.1.4'
N N 0.0061 0.0033 'International Tables Vol C Tables 4.2.6.8 and 6.1.1.4'
O O 0.0106 0.0060 'International Tables Vol C Tables 4.2.6.8 and 6.1.1.4'
P P 0.1023 0.0942 'International Tables Vol C Tables 4.2.6.8 and 6.1.1.4'
Pt Pt -1.7033 8.3905 'International Tables Vol C Tables 4.2.6.8 and 6.1.1.4'

loop_
_geom_angle_atom_site_label_1
_geom_angle_atom_site_label_2
_geom_angle_atom_site_label_3
_geom_angle
_geom_angle_site_symmetry_1
_geom_angle_site_symmetry_3
_geom_angle_publ_flag
N4 Pt1 C15 81.96(10) . . ?
N4 Pt1 N3 78.88(9) . . ?
C15 Pt1 N3 160.80(11) . . ?
N4 Pt1 Cl1 177.85(7) . . ?
C15 Pt1 Cl1 96.42(8) . . ?
N3 Pt1 Cl1 102.77(7) . . ?
O2 P1 O4 114.45(13) . . ?
O2 P1 O3 115.09(13) . . ?
O4 P1 O3 105.79(13) . . ?
O2 P1 C9 115.15(13) . . ?
O4 P1 C9 104.19(12) . . ?
O3 P1 C9 100.62(12) . . ?
O5 P2 O7 116.12(13) . . ?
O5 P2 O6 109.61(13) . . ?
O7 P2 O6 108.90(12) . . ?
O5 P2 C16 115.06(14) . . ?
O7 P2 C16 98.51(12) . . ?
O6 P2 C16 107.92(13) . . ?
C13 O1 C16 117.7(2) . . ?
C31 O3 P1 118.46(19) . . ?
C41 O4 P1 124.2(2) . . ?
C61 O6 P2 124.7(2) . . ?
C71 O7 P2 119.93(18) . . ?
C2 N1 N2 111.9(2) . . ?
C2 N1 C8 130.2(2) . . ?
N2 N1 C8 117.9(2) . . ?
N3 N2 N1 105.8(2) . . ?
N2 N3 C1 110.2(2) . . ?
N2 N3 Pt1 138.66(18) . . ?
C1 N3 Pt1 111.09(17) . . ?
C3 N4 C7 123.1(2) . . ?
C3 N4 Pt1 119.80(19) . . ?
C7 N4 Pt1 117.09(18) . . ?
N3 C1 C2 107.7(2) . . ?
N3 C1 C3 117.8(2) . . ?
C2 C1 C3 134.5(3) . . ?
N1 C2 C1 104.4(2) . . ?
N4 C3 C4 120.3(3) . . ?
N4 C3 C1 112.4(2) . . ?
C4 C3 C1 127.4(3) . . ?
C5 C4 C3 118.4(3) . . ?
C4 C5 C6 120.7(3) . . ?
C5 C6 C7 119.4(3) . . ?
N4 C7 C6 118.1(2) . . ?
N4 C7 C10 113.2(2) . . ?
C6 C7 C10 128.7(2) . . ?
N1 C8 C9 111.2(2) . . ?
C8 C9 P1 112.97(19) . . ?
C11 C10 C15 120.7(2) . . ?
C11 C10 C7 124.2(2) . . ?
C15 C10 C7 115.1(2) . . ?
C10 C11 C12 120.8(3) . . ?
C13 C12 C11 118.5(3) . . ?
O1 C13 C12 124.0(3) . . ?
O1 C13 C14 114.6(2) . . ?
C12 C13 C14 121.4(3) . . ?
C15 C14 C13 120.7(3) . . ?
C14 C15 C10 117.8(3) . . ?
C14 C15 Pt1 129.5(2) . . ?
C10 C15 Pt1 112.66(19) . . ?
O1 C16 P2 105.39(19) . . ?
O3 C31 C32 110.1(3) . . ?
O4 C41 C42 109.3(3) . . ?
O6 C61 C62 111.9(3) . . ?
O7 C71 C72 107.7(3) . . ?

loop_
_geom_bond_atom_site_label_1
_geom_bond_atom_site_label_2
_geom_bond_distance
_geom_bond_site_symmetry_2
_geom_bond_publ_flag
Pt1 N4 1.969(2) . ?
Pt1 C15 1.978(3) . ?
Pt1 N3 2.120(2) . ?
Pt1 Cl1 2.3073(7) . ?
P1 O2 1.468(2) . ?
P1 O4 1.577(2) . ?
P1 O3 1.578(2) . ?
P1 C9 1.797(3) . ?
P2 O5 1.467(2) . ?
P2 O7 1.573(2) . ?
P2 O6 1.577(2) . ?
P2 C16 1.805(3) . ?
O1 C13 1.372(3) . ?
O1 C16 1.428(3) . ?
O3 C31 1.466(3) . ?
O4 C41 1.452(4) . ?
O6 C61 1.462(4) . ?
O7 C71 1.465(3) . ?
N1 C2 1.351(4) . ?
N1 N2 1.345(3) . ?
N1 C8 1.473(3) . ?
N2 N3 1.317(3) . ?
N3 C1 1.362(3) . ?
N4 C3 1.349(3) . ?
N4 C7 1.352(3) . ?
C1 C2 1.374(4) . ?
C1 C3 1.450(4) . ?
C3 C4 1.387(4) . ?
C4 C5 1.383(4) . ?
C5 C6 1.391(4) . ?
C6 C7 1.406(4) . ?
C7 C10 1.451(4) . ?
C8 C9 1.525(4) . ?
C10 C11 1.391(4) . ?
C10 C15 1.428(4) . ?
C11 C12 1.395(4) . ?
C12 C13 1.393(4) . ?
C13 C14 1.397(4) . ?
C14 C15 1.390(4) . ?
C31 C32 1.501(5) . ?
C41 C42 1.490(5) . ?
C61 C62 1.513(5) . ?
C71 C72 1.502(4) . ?

loop_
_geom_torsion_atom_site_label_1
_geom_torsion_atom_site_label_2
_geom_torsion_atom_site_label_3
_geom_torsion_atom_site_label_4
_geom_torsion
_geom_torsion_site_symmetry_1
_geom_torsion_site_symmetry_2
_geom_torsion_site_symmetry_3
_geom_torsion_site_symmetry_4
_geom_torsion_publ_flag
O2 P1 O3 C31 -50.8(3) . . . . ?
O4 P1 O3 C31 76.6(2) . . . . ?
C9 P1 O3 C31 -175.2(2) . . . . ?
O2 P1 O4 C41 15.3(3) . . . . ?
O3 P1 O4 C41 -112.4(3) . . . . ?
C9 P1 O4 C41 142.0(2) . . . . ?
O5 P2 O6 C61 -170.8(2) . . . . ?
O7 P2 O6 C61 61.2(3) . . . . ?
C16 P2 O6 C61 -44.8(3) . . . . ?
O5 P2 O7 C71 -45.2(3) . . . . ?
O6 P2 O7 C71 79.0(2) . . . . ?
C16 P2 O7 C71 -168.6(2) . . . . ?
C2 N1 N2 N3 0.1(3) . . . . ?
C8 N1 N2 N3 177.9(2) . . . . ?
N1 N2 N3 C1 0.3(3) . . . . ?
N1 N2 N3 Pt1 -176.1(2) . . . . ?
N2 N3 C1 C2 -0.5(3) . . . . ?
Pt1 N3 C1 C2 176.90(18) . . . . ?
N2 N3 C1 C3 -179.4(2) . . . . ?
Pt1 N3 C1 C3 -2.0(3) . . . . ?
N2 N1 C2 C1 -0.4(3) . . . . ?
C8 N1 C2 C1 -177.8(3) . . . . ?
N3 C1 C2 N1 0.5(3) . . . . ?
C3 C1 C2 N1 179.1(3) . . . . ?
C7 N4 C3 C4 0.2(4) . . . . ?
Pt1 N4 C3 C4 179.4(2) . . . . ?
C7 N4 C3 C1 179.3(2) . . . . ?
Pt1 N4 C3 C1 -1.5(3) . . . . ?
N3 C1 C3 N4 2.3(3) . . . . ?
C2 C1 C3 N4 -176.2(3) . . . . ?
N3 C1 C3 C4 -178.7(3) . . . . ?
C2 C1 C3 C4 2.8(5) . . . . ?
N4 C3 C4 C5 0.2(4) . . . . ?
C1 C3 C4 C5 -178.7(3) . . . . ?
C3 C4 C5 C6 -0.5(4) . . . . ?
C4 C5 C6 C7 0.5(4) . . . . ?
C3 N4 C7 C6 -0.2(4) . . . . ?
Pt1 N4 C7 C6 -179.48(19) . . . . ?
C3 N4 C7 C10 -179.8(2) . . . . ?
Pt1 N4 C7 C10 1.0(3) . . . . ?
C5 C6 C7 N4 -0.1(4) . . . . ?
C5 C6 C7 C10 179.4(3) . . . . ?
C2 N1 C8 C9 -11.7(4) . . . . ?
N2 N1 C8 C9 171.0(2) . . . . ?
N1 C8 C9 P1 178.35(18) . . . . ?
O2 P1 C9 C8 160.3(2) . . . . ?
O4 P1 C9 C8 34.1(2) . . . . ?
O3 P1 C9 C8 -75.3(2) . . . . ?
N4 C7 C10 C11 178.7(2) . . . . ?
C6 C7 C10 C11 -0.8(4) . . . . ?
N4 C7 C10 C15 0.5(3) . . . . ?
C6 C7 C10 C15 -178.9(3) . . . . ?
C15 C10 C11 C12 -0.2(4) . . . . ?
C7 C10 C11 C12 -178.2(3) . . . . ?
C10 C11 C12 C13 0.4(4) . . . . ?
C16 O1 C13 C12 4.1(4) . . . . ?
C16 O1 C13 C14 -174.9(2) . . . . ?
C11 C12 C13 O1 -178.7(3) . . . . ?
C11 C12 C13 C14 0.3(4) . . . . ?
O1 C13 C14 C15 177.9(2) . . . . ?
C12 C13 C14 C15 -1.2(4) . . . . ?
C13 C14 C15 C10 1.3(4) . . . . ?
C13 C14 C15 Pt1 -179.5(2) . . . . ?
C11 C10 C15 C14 -0.7(4) . . . . ?
C7 C10 C15 C14 177.5(2) . . . . ?
C11 C10 C15 Pt1 -180.0(2) . . . . ?
C7 C10 C15 Pt1 -1.8(3) . . . . ?
C13 O1 C16 P2 175.6(2) . . . . ?
O5 P2 C16 O1 64.7(2) . . . . ?
O7 P2 C16 O1 -171.10(19) . . . . ?
O6 P2 C16 O1 -58.0(2) . . . . ?
P1 O3 C31 C32 100.8(3) . . . . ?
P1 O4 C41 C42 126.6(3) . . . . ?
P2 O6 C61 C62 -82.5(3) . . . . ?
P2 O7 C71 C72 165.2(2) . . . . ?
